data_4107663
loop_
_publ_author_name
'Wei Gao'
'Dongmei Cui'

_publ_section_title
;
 Highlycis-1,4 Selective Polymerization of Dienes with Homogeneous
 Ziegler-Natta Catalysts Based on NCN-Pincer Rare Earth Metal Dichloride
 Precursors
;
_journal_name_full 'Journal of the American Chemical Society'
_journal_page_first 4984
_journal_page_last 4991
_journal_paper_doi 10.1021/ja711146t
_journal_volume 130
_journal_year 2008
_chemical_formula_sum 'C40 H55 Cl2 N2 O2 Y'
_chemical_formula_weight 755.67
_chemical_name_systematic
; 
 ? 
;
_space_group_IT_number 61
_symmetry_cell_setting orthorhombic
_symmetry_space_group_name_Hall '-P 2ac 2ab'
_symmetry_space_group_name_H-M 'P b c a'
_atom_sites_solution_hydrogens geom
_atom_sites_solution_primary direct
_atom_sites_solution_secondary difmap
_audit_creation_method SHELXL-97
_cell_angle_alpha 90.00
_cell_angle_beta 90.00
_cell_angle_gamma 90.00
_cell_formula_units_Z 8
_cell_length_a 19.9611(13)
_cell_length_b 16.7865(11)
_cell_length_c 23.8821(16)
_cell_measurement_temperature 187(2)
_cell_volume 8002.3(9)
_computing_cell_refinement 'Bruker SMART'
_computing_data_collection 'Bruker SMART'
_computing_data_reduction 'Bruker SAINT'
_computing_molecular_graphics 'Bruker SHELXTL'
_computing_publication_material 'Bruker SHELXTL'
_computing_structure_refinement 'SHELXL-97 (Sheldrick, 1997)'
_computing_structure_solution 'SHELXS-97 (Sheldrick, 1990)'
_diffrn_ambient_temperature 187(2)
_diffrn_measured_fraction_theta_full 0.999
_diffrn_measured_fraction_theta_max 0.999
_diffrn_measurement_device_type 'CCD area detector'
_diffrn_measurement_method 'phi and omega scan'
_diffrn_radiation_monochromator graphite
_diffrn_radiation_source 'fine-focus sealed tube'
_diffrn_radiation_type MoK\a
_diffrn_radiation_wavelength 0.71073
_diffrn_reflns_av_R_equivalents 0.1132
_diffrn_reflns_av_sigmaI/netI 0.1116
_diffrn_reflns_limit_h_max 24
_diffrn_reflns_limit_h_min -22
_diffrn_reflns_limit_k_max 20
_diffrn_reflns_limit_k_min -20
_diffrn_reflns_limit_l_max 20
_diffrn_reflns_limit_l_min -29
_diffrn_reflns_number 43037
_diffrn_reflns_theta_full 26.03
_diffrn_reflns_theta_max 26.03
_diffrn_reflns_theta_min 1.71
_exptl_absorpt_coefficient_mu 1.625
_exptl_absorpt_correction_T_max 0.7370
_exptl_absorpt_correction_T_min 0.6001
_exptl_absorpt_correction_type multi-scan
_exptl_crystal_colour yellow
_exptl_crystal_density_diffrn 1.254
_exptl_crystal_description block
_exptl_crystal_F_000 3184
_exptl_crystal_size_max 0.35
_exptl_crystal_size_mid 0.30
_exptl_crystal_size_min 0.20
_refine_diff_density_max 0.663
_refine_diff_density_min -0.643
_refine_diff_density_rms 0.072
_refine_ls_extinction_method none
_refine_ls_goodness_of_fit_ref 0.839
_refine_ls_hydrogen_treatment constr
_refine_ls_matrix_type full
_refine_ls_number_parameters 432
_refine_ls_number_reflns 7891
_refine_ls_number_restraints 0
_refine_ls_restrained_S_all 0.839
_refine_ls_R_factor_all 0.1012
_refine_ls_R_factor_gt 0.0445
_refine_ls_shift/su_max 0.000
_refine_ls_shift/su_mean 0.000
_refine_ls_structure_factor_coef Fsqd
_refine_ls_weighting_details 'calc w=1/[\s^2^(Fo^2^)+(0.0471P)^2^+0.0000P] where P=(Fo^2^+2Fc^2^)/3'
_refine_ls_weighting_scheme calc
_refine_ls_wR_factor_gt 0.0968
_refine_ls_wR_factor_ref 0.1074
_reflns_number_gt 4055
_reflns_number_total 7891
_reflns_threshold_expression >2sigma(I)
_cod_data_source_file ja711146t-file003_03.cif
_cod_data_source_block complex_3
_cod_database_code 4107663

loop_
_symmetry_equiv_pos_as_xyz
'x, y, z'
'-x+1/2, -y, z+1/2'
'-x, y+1/2, -z+1/2'
'x+1/2, -y+1/2, -z'
'-x, -y, -z'
'x-1/2, y, -z-1/2'
'x, -y-1/2, z-1/2'
'-x-1/2, y-1/2, z'

loop_
_atom_site_label
_atom_site_type_symbol
_atom_site_fract_x
_atom_site_fract_y
_atom_site_fract_z
_atom_site_U_iso_or_equiv
_atom_site_adp_type
_atom_site_occupancy
_atom_site_symmetry_multiplicity
_atom_site_calc_flag
_atom_site_refinement_flags
Y1 Y 0.115445(16) 0.667781(19) 0.130124(15) 0.03416(11) Uani 1 1 d .
Cl1 Cl 0.00127(4) 0.73980(5) 0.10901(4) 0.0381(2) Uani 1 1 d .
Cl2 Cl 0.23060(4) 0.60927(5) 0.15915(4) 0.0426(3) Uani 1 1 d .
N1 N 0.05110(13) 0.55086(17) 0.18506(12) 0.0343(7) Uani 1 1 d .
N2 N 0.15409(13) 0.68070(16) 0.02306(12) 0.0359(7) Uani 1 1 d .
O1 O 0.10657(13) 0.71652(15) 0.22549(11) 0.0521(7) Uani 1 1 d .
O2 O 0.17263(11) 0.79432(14) 0.12664(11) 0.0473(7) Uani 1 1 d .
C1 C 0.09173(16) 0.5531(2) 0.07365(16) 0.0342(9) Uani 1 1 d .
C2 C 0.06142(17) 0.4847(2) 0.09625(15) 0.0357(9) Uani 1 1 d .
C3 C 0.04835(18) 0.4171(2) 0.06392(18) 0.0474(11) Uani 1 1 d .
H3 H 0.0286 0.3715 0.0808 0.057 Uiso 1 1 calc R
C4 C 0.06386(19) 0.4159(2) 0.00800(19) 0.0519(11) Uani 1 1 d .
H4 H 0.0543 0.3700 -0.0138 0.062 Uiso 1 1 calc R
C5 C 0.09358(18) 0.4820(2) -0.01663(17) 0.0484(11) Uani 1 1 d .
H5 H 0.1044 0.4819 -0.0554 0.058 Uiso 1 1 calc R
C6 C 0.10752(16) 0.5492(2) 0.01691(16) 0.0370(9) Uani 1 1 d .
C7 C 0.04241(17) 0.4886(2) 0.15460(17) 0.0418(10) Uani 1 1 d .
H7 H 0.0225 0.4429 0.1712 0.050 Uiso 1 1 calc R
C8 C 0.14010(17) 0.6189(2) -0.00715(16) 0.0412(10) Uani 1 1 d .
H8 H 0.1513 0.6190 -0.0458 0.049 Uiso 1 1 calc R
C9 C 0.02762(18) 0.5443(2) 0.24195(16) 0.0396(10) Uani 1 1 d .
C10 C -0.03717(18) 0.5716(2) 0.25508(18) 0.0447(10) Uani 1 1 d .
C11 C -0.0595(2) 0.5644(2) 0.30969(18) 0.0530(11) Uani 1 1 d .
H11 H -0.1027 0.5833 0.3196 0.064 Uiso 1 1 calc R
C12 C -0.0194(2) 0.5301(3) 0.34946(19) 0.0603(13) Uani 1 1 d .
H12 H -0.0356 0.5246 0.3867 0.072 Uiso 1 1 calc R
C13 C 0.0441(2) 0.5034(2) 0.33637(18) 0.0553(12) Uani 1 1 d .
H13 H 0.0710 0.4801 0.3648 0.066 Uiso 1 1 calc R
C14 C 0.06911(19) 0.5101(2) 0.28262(17) 0.0425(10) Uani 1 1 d .
C15 C 0.13723(18) 0.4755(3) 0.26735(17) 0.0533(12) Uani 1 1 d .
H15 H 0.1508 0.4980 0.2303 0.064 Uiso 1 1 calc R
C16 C 0.1912(2) 0.4965(3) 0.30983(19) 0.0783(15) Uani 1 1 d .
H16A H 0.1934 0.5545 0.3142 0.117 Uiso 1 1 calc R
H16B H 0.2346 0.4766 0.2967 0.117 Uiso 1 1 calc R
H16C H 0.1803 0.4721 0.3460 0.117 Uiso 1 1 calc R
C17 C 0.1331(2) 0.3854(3) 0.2616(2) 0.0787(15) Uani 1 1 d .
H17A H 0.1177 0.3622 0.2970 0.118 Uiso 1 1 calc R
H17B H 0.1774 0.3641 0.2523 0.118 Uiso 1 1 calc R
H17C H 0.1013 0.3717 0.2318 0.118 Uiso 1 1 calc R
C18 C -0.0828(2) 0.6028(3) 0.20964(19) 0.0627(13) Uani 1 1 d .
H18 H -0.0539 0.6243 0.1789 0.075 Uiso 1 1 calc R
C19 C -0.1247(2) 0.5340(3) 0.18517(19) 0.0851(16) Uani 1 1 d .
H19A H -0.0947 0.4944 0.1684 0.128 Uiso 1 1 calc R
H19B H -0.1550 0.5548 0.1564 0.128 Uiso 1 1 calc R
H19C H -0.1509 0.5091 0.2151 0.128 Uiso 1 1 calc R
C20 C -0.1291(2) 0.6708(3) 0.2295(2) 0.0969(19) Uani 1 1 d .
H20A H -0.1630 0.6494 0.2550 0.145 Uiso 1 1 calc R
H20B H -0.1513 0.6949 0.1970 0.145 Uiso 1 1 calc R
H20C H -0.1025 0.7113 0.2489 0.145 Uiso 1 1 calc R
C21 C 0.18962(19) 0.7433(2) -0.00648(16) 0.0411(10) Uani 1 1 d .
C22 C 0.15348(19) 0.8093(2) -0.02652(16) 0.0462(10) Uani 1 1 d .
C23 C 0.1893(2) 0.8672(3) -0.05468(19) 0.0633(13) Uani 1 1 d .
H23 H 0.1666 0.9131 -0.0683 0.076 Uiso 1 1 calc R
C24 C 0.2575(2) 0.8598(3) -0.0634(2) 0.0733(14) Uani 1 1 d .
H24 H 0.2809 0.9001 -0.0833 0.088 Uiso 1 1 calc R
C25 C 0.2916(2) 0.7952(3) -0.04365(19) 0.0670(13) Uani 1 1 d .
H25 H 0.3385 0.7911 -0.0501 0.080 Uiso 1 1 calc R
C26 C 0.25863(19) 0.7348(2) -0.01406(17) 0.0496(11) Uani 1 1 d .
C27 C 0.07870(19) 0.8146(2) -0.02118(18) 0.0534(12) Uani 1 1 d .
H27 H 0.0649 0.7795 0.0106 0.064 Uiso 1 1 calc R
C28 C 0.0459(2) 0.7821(2) -0.0747(2) 0.0741(14) Uani 1 1 d .
H28A H 0.0580 0.8160 -0.1065 0.111 Uiso 1 1 calc R
H28B H -0.0029 0.7818 -0.0702 0.111 Uiso 1 1 calc R
H28C H 0.0617 0.7277 -0.0816 0.111 Uiso 1 1 calc R
C29 C 0.0526(2) 0.8985(2) -0.00899(17) 0.0626(13) Uani 1 1 d .
H29A H 0.0774 0.9213 0.0226 0.094 Uiso 1 1 calc R
H29B H 0.0048 0.8958 0.0004 0.094 Uiso 1 1 calc R
H29C H 0.0587 0.9321 -0.0422 0.094 Uiso 1 1 calc R
C30 C 0.2975(2) 0.6633(3) 0.00685(18) 0.0585(12) Uani 1 1 d .
H30 H 0.2695 0.6356 0.0356 0.070 Uiso 1 1 calc R
C31 C 0.3110(2) 0.6046(3) -0.0404(2) 0.0984(18) Uani 1 1 d .
H31A H 0.2684 0.5846 -0.0551 0.148 Uiso 1 1 calc R
H31B H 0.3377 0.5600 -0.0261 0.148 Uiso 1 1 calc R
H31C H 0.3358 0.6315 -0.0704 0.148 Uiso 1 1 calc R
C32 C 0.36424(19) 0.6852(3) 0.0340(2) 0.0867(17) Uani 1 1 d .
H32A H 0.3945 0.7069 0.0055 0.130 Uiso 1 1 calc R
H32B H 0.3844 0.6376 0.0507 0.130 Uiso 1 1 calc R
H32C H 0.3567 0.7253 0.0632 0.130 Uiso 1 1 calc R
C33 C 0.1587(3) 0.7205(3) 0.2654(2) 0.0929(18) Uani 1 1 d .
H33A H 0.2027 0.7201 0.2462 0.111 Uiso 1 1 calc R
H33B H 0.1566 0.6739 0.2907 0.111 Uiso 1 1 calc R
C34 C 0.1508(3) 0.7937(4) 0.2972(2) 0.110(2) Uani 1 1 d .
H34A H 0.1826 0.8349 0.2841 0.132 Uiso 1 1 calc R
H34B H 0.1583 0.7841 0.3376 0.132 Uiso 1 1 calc R
C35 C 0.0797(3) 0.8186(3) 0.2862(2) 0.0971(18) Uani 1 1 d .
H35A H 0.0546 0.8236 0.3218 0.117 Uiso 1 1 calc R
H35B H 0.0783 0.8704 0.2665 0.117 Uiso 1 1 calc R
C36 C 0.0513(2) 0.7563(3) 0.2516(2) 0.0776(15) Uani 1 1 d .
H36A H 0.0252 0.7185 0.2748 0.093 Uiso 1 1 calc R
H36B H 0.0211 0.7794 0.2230 0.093 Uiso 1 1 calc R
C37 C 0.24364(19) 0.8076(2) 0.1278(2) 0.0671(13) Uani 1 1 d .
H37A H 0.2664 0.7728 0.1003 0.080 Uiso 1 1 calc R
H37B H 0.2618 0.7961 0.1655 0.080 Uiso 1 1 calc R
C38 C 0.2539(2) 0.8932(3) 0.1132(3) 0.109(2) Uani 1 1 d .
H38A H 0.2815 0.9196 0.1422 0.130 Uiso 1 1 calc R
H38B H 0.2775 0.8977 0.0769 0.130 Uiso 1 1 calc R
C39 C 0.1891(2) 0.9306(3) 0.1097(3) 0.106(2) Uani 1 1 d .
H39A H 0.1787 0.9450 0.0705 0.127 Uiso 1 1 calc R
H39B H 0.1881 0.9796 0.1328 0.127 Uiso 1 1 calc R
C40 C 0.1403(2) 0.8719(2) 0.13101(19) 0.0593(12) Uani 1 1 d .
H40A H 0.1286 0.8836 0.1704 0.071 Uiso 1 1 calc R
H40B H 0.0988 0.8731 0.1083 0.071 Uiso 1 1 calc R

loop_
_atom_site_aniso_label
_atom_site_aniso_U_11
_atom_site_aniso_U_22
_atom_site_aniso_U_33
_atom_site_aniso_U_23
_atom_site_aniso_U_13
_atom_site_aniso_U_12
Y1 0.03166(19) 0.02548(18) 0.0453(2) -0.00491(18) 0.00116(19) -0.00334(17)
Cl1 0.0296(5) 0.0334(5) 0.0514(6) 0.0073(4) 0.0027(4) -0.0008(4)
Cl2 0.0340(5) 0.0353(5) 0.0584(7) -0.0105(5) -0.0045(5) 0.0047(4)
N1 0.0311(17) 0.0324(18) 0.040(2) 0.0021(15) -0.0011(15) -0.0027(14)
N2 0.0332(17) 0.0314(19) 0.043(2) -0.0014(15) 0.0013(15) 0.0003(15)
O1 0.0531(17) 0.0482(18) 0.0550(19) -0.0177(14) 0.0077(16) -0.0014(14)
O2 0.0383(15) 0.0283(14) 0.0754(19) -0.0079(14) 0.0067(15) -0.0091(12)
C1 0.0258(19) 0.029(2) 0.048(3) -0.0017(18) -0.0014(18) -0.0006(16)
C2 0.034(2) 0.028(2) 0.045(3) -0.0028(18) -0.0055(19) -0.0057(17)
C3 0.045(2) 0.031(2) 0.067(3) -0.007(2) -0.007(2) -0.0087(19)
C4 0.048(3) 0.031(2) 0.077(3) -0.023(2) -0.009(2) -0.005(2)
C5 0.049(3) 0.048(3) 0.048(3) -0.015(2) -0.005(2) 0.000(2)
C6 0.035(2) 0.030(2) 0.047(2) -0.0050(18) -0.003(2) -0.0005(18)
C7 0.035(2) 0.034(2) 0.057(3) 0.008(2) -0.006(2) -0.0095(18)
C8 0.041(2) 0.041(3) 0.042(3) -0.004(2) 0.0032(19) 0.0001(19)
C9 0.038(2) 0.028(2) 0.052(3) 0.0028(19) 0.002(2) -0.0102(18)
C10 0.034(2) 0.035(2) 0.064(3) 0.010(2) 0.004(2) -0.0063(18)
C11 0.045(3) 0.049(3) 0.066(3) 0.007(2) 0.015(3) -0.003(2)
C12 0.059(3) 0.065(3) 0.057(3) -0.004(2) 0.013(3) -0.019(3)
C13 0.049(3) 0.067(3) 0.050(3) 0.007(2) -0.006(2) -0.010(2)
C14 0.040(2) 0.042(3) 0.045(3) 0.001(2) -0.001(2) -0.0087(19)
C15 0.039(2) 0.068(3) 0.052(3) 0.012(2) -0.005(2) 0.001(2)
C16 0.049(3) 0.104(4) 0.082(4) 0.014(3) -0.014(3) 0.007(3)
C17 0.074(3) 0.064(4) 0.098(4) -0.005(3) 0.001(3) 0.023(3)
C18 0.039(2) 0.062(3) 0.088(4) 0.036(3) 0.018(3) 0.008(2)
C19 0.055(3) 0.108(5) 0.092(4) 0.032(3) -0.023(3) -0.002(3)
C20 0.058(3) 0.084(4) 0.149(5) 0.044(4) 0.033(3) 0.023(3)
C21 0.043(2) 0.036(2) 0.044(3) 0.0002(19) 0.009(2) -0.0119(19)
C22 0.043(2) 0.042(3) 0.054(3) 0.004(2) 0.009(2) -0.006(2)
C23 0.061(3) 0.049(3) 0.080(4) 0.016(2) 0.007(3) -0.011(2)
C24 0.068(3) 0.069(4) 0.084(4) 0.020(3) 0.015(3) -0.025(3)
C25 0.044(3) 0.073(4) 0.085(4) 0.009(3) 0.010(3) -0.010(3)
C26 0.040(2) 0.052(3) 0.057(3) -0.002(2) 0.007(2) -0.004(2)
C27 0.047(3) 0.045(3) 0.067(3) 0.018(2) 0.014(2) 0.004(2)
C28 0.056(3) 0.054(3) 0.113(4) -0.008(3) -0.001(3) -0.012(2)
C29 0.066(3) 0.054(3) 0.068(3) 0.003(2) -0.007(3) 0.008(2)
C30 0.042(3) 0.062(3) 0.071(3) 0.000(3) 0.008(2) 0.002(2)
C31 0.078(4) 0.075(4) 0.142(5) -0.027(4) 0.002(4) 0.016(3)
C32 0.045(3) 0.097(4) 0.118(5) -0.008(3) 0.006(3) 0.012(3)
C33 0.099(4) 0.108(5) 0.073(4) -0.046(3) -0.021(3) 0.033(4)
C34 0.089(4) 0.125(5) 0.116(5) -0.070(4) 0.005(4) -0.020(4)
C35 0.132(5) 0.070(4) 0.089(4) -0.025(3) 0.026(4) 0.015(4)
C36 0.066(3) 0.080(4) 0.087(4) -0.035(3) 0.021(3) 0.002(3)
C37 0.042(3) 0.046(3) 0.114(4) -0.011(3) 0.003(3) -0.009(2)
C38 0.068(4) 0.052(3) 0.206(7) -0.002(4) 0.026(4) -0.023(3)
C39 0.070(4) 0.044(3) 0.203(7) 0.009(4) -0.009(4) -0.019(3)
C40 0.056(3) 0.033(2) 0.089(3) 0.000(2) 0.005(3) -0.006(2)

loop_
_atom_type_symbol
_atom_type_description
_atom_type_scat_dispersion_real
_atom_type_scat_dispersion_imag
_atom_type_scat_source
C C 0.0033 0.0016 'International Tables Vol C Tables 4.2.6.8 and 6.1.1.4'
H H 0.0000 0.0000 'International Tables Vol C Tables 4.2.6.8 and 6.1.1.4'
N N 0.0061 0.0033 'International Tables Vol C Tables 4.2.6.8 and 6.1.1.4'
O O 0.0106 0.0060 'International Tables Vol C Tables 4.2.6.8 and 6.1.1.4'
Cl Cl 0.1484 0.1585 'International Tables Vol C Tables 4.2.6.8 and 6.1.1.4'
Y Y -2.7962 3.5667 'International Tables Vol C Tables 4.2.6.8 and 6.1.1.4'

loop_
_geom_angle_atom_site_label_1
_geom_angle_atom_site_label_2
_geom_angle_atom_site_label_3
_geom_angle
C1 Y1 O2 141.35(11)
C1 Y1 O1 141.64(11)
O2 Y1 O1 76.71(9)
C1 Y1 Cl2 91.21(8)
O2 Y1 Cl2 85.60(6)
O1 Y1 Cl2 86.65(7)
C1 Y1 Cl1 95.18(8)
O2 Y1 Cl1 89.92(6)
O1 Y1 Cl1 87.80(7)
Cl2 Y1 Cl1 173.55(3)
C1 Y1 N2 65.50(10)
O2 Y1 N2 76.09(9)
O1 Y1 N2 152.80(9)
Cl2 Y1 N2 91.75(6)
Cl1 Y1 N2 91.68(6)
C1 Y1 N1 66.03(11)
O2 Y1 N1 152.35(9)
O1 Y1 N1 75.71(9)
Cl2 Y1 N1 90.95(6)
Cl1 Y1 N1 90.87(6)
N2 Y1 N1 131.49(9)
C7 N1 C9 115.3(3)
C7 N1 Y1 112.5(2)
C9 N1 Y1 132.1(2)
C8 N2 C21 114.5(3)
C8 N2 Y1 113.9(2)
C21 N2 Y1 131.5(2)
C33 O1 C36 104.6(3)
C33 O1 Y1 126.5(2)
C36 O1 Y1 128.5(3)
C37 O2 C40 107.3(3)
C37 O2 Y1 127.1(2)
C40 O2 Y1 125.1(2)
C6 C1 C2 115.7(3)
C6 C1 Y1 122.7(2)
C2 C1 Y1 121.7(3)
C3 C2 C1 122.1(4)
C3 C2 C7 121.3(3)
C1 C2 C7 116.5(3)
C4 C3 C2 120.5(4)
C4 C3 H3 119.8
C2 C3 H3 119.8
C3 C4 C5 119.9(4)
C3 C4 H4 120.1
C5 C4 H4 120.1
C4 C5 C6 118.8(4)
C4 C5 H5 120.6
C6 C5 H5 120.6
C1 C6 C5 123.0(3)
C1 C6 C8 116.6(3)
C5 C6 C8 120.4(4)
N1 C7 C2 123.1(3)
N1 C7 H7 118.4
C2 C7 H7 118.4
N2 C8 C6 121.3(3)
N2 C8 H8 119.3
C6 C8 H8 119.3
C14 C9 C10 121.5(4)
C14 C9 N1 119.5(3)
C10 C9 N1 119.0(4)
C11 C10 C9 118.5(4)
C11 C10 C18 120.9(4)
C9 C10 C18 120.5(4)
C12 C11 C10 120.2(4)
C12 C11 H11 119.9
C10 C11 H11 119.9
C11 C12 C13 121.0(4)
C11 C12 H12 119.5
C13 C12 H12 119.5
C12 C13 C14 121.1(4)
C12 C13 H13 119.5
C14 C13 H13 119.5
C13 C14 C9 117.6(4)
C13 C14 C15 121.0(4)
C9 C14 C15 121.3(4)
C16 C15 C17 109.3(4)
C16 C15 C14 112.6(4)
C17 C15 C14 110.6(3)
C16 C15 H15 108.1
C17 C15 H15 108.1
C14 C15 H15 108.1
C15 C16 H16A 109.5
C15 C16 H16B 109.5
H16A C16 H16B 109.5
C15 C16 H16C 109.5
H16A C16 H16C 109.5
H16B C16 H16C 109.5
C15 C17 H17A 109.5
C15 C17 H17B 109.5
H17A C17 H17B 109.5
C15 C17 H17C 109.5
H17A C17 H17C 109.5
H17B C17 H17C 109.5
C10 C18 C19 109.8(3)
C10 C18 C20 113.4(4)
C19 C18 C20 110.3(4)
C10 C18 H18 107.7
C19 C18 H18 107.7
C20 C18 H18 107.7
C18 C19 H19A 109.5
C18 C19 H19B 109.5
H19A C19 H19B 109.5
C18 C19 H19C 109.5
H19A C19 H19C 109.5
H19B C19 H19C 109.5
C18 C20 H20A 109.5
C18 C20 H20B 109.5
H20A C20 H20B 109.5
C18 C20 H20C 109.5
H20A C20 H20C 109.5
H20B C20 H20C 109.5
C26 C21 C22 122.9(3)
C26 C21 N2 118.1(3)
C22 C21 N2 119.0(3)
C23 C22 C21 117.1(4)
C23 C22 C27 120.9(4)
C21 C22 C27 121.9(3)
C22 C23 C24 121.3(4)
C22 C23 H23 119.4
C24 C23 H23 119.4
C25 C24 C23 120.7(4)
C25 C24 H24 119.6
C23 C24 H24 119.6
C24 C25 C26 121.0(4)
C24 C25 H25 119.5
C26 C25 H25 119.5
C21 C26 C25 117.1(4)
C21 C26 C30 122.9(4)
C25 C26 C30 120.0(4)
C22 C27 C29 114.2(3)
C22 C27 C28 109.4(3)
C29 C27 C28 109.9(3)
C22 C27 H27 107.7
C29 C27 H27 107.7
C28 C27 H27 107.7
C27 C28 H28A 109.5
C27 C28 H28B 109.5
H28A C28 H28B 109.5
C27 C28 H28C 109.5
H28A C28 H28C 109.5
H28B C28 H28C 109.5
C27 C29 H29A 109.5
C27 C29 H29B 109.5
H29A C29 H29B 109.5
C27 C29 H29C 109.5
H29A C29 H29C 109.5
H29B C29 H29C 109.5
C26 C30 C31 111.1(4)
C26 C30 C32 113.3(4)
C31 C30 C32 108.4(4)
C26 C30 H30 108.0
C31 C30 H30 108.0
C32 C30 H30 108.0
C30 C31 H31A 109.5
C30 C31 H31B 109.5
H31A C31 H31B 109.5
C30 C31 H31C 109.5
H31A C31 H31C 109.5
H31B C31 H31C 109.5
C30 C32 H32A 109.5
C30 C32 H32B 109.5
H32A C32 H32B 109.5
C30 C32 H32C 109.5
H32A C32 H32C 109.5
H32B C32 H32C 109.5
O1 C33 C34 108.2(4)
O1 C33 H33A 110.1
C34 C33 H33A 110.1
O1 C33 H33B 110.1
C34 C33 H33B 110.1
H33A C33 H33B 108.4
C33 C34 C35 104.3(4)
C33 C34 H34A 110.9
C35 C34 H34A 110.9
C33 C34 H34B 110.9
C35 C34 H34B 110.9
H34A C34 H34B 108.9
C36 C35 C34 105.5(4)
C36 C35 H35A 110.6
C34 C35 H35A 110.6
C36 C35 H35B 110.6
C34 C35 H35B 110.6
H35A C35 H35B 108.8
O1 C36 C35 106.5(4)
O1 C36 H36A 110.4
C35 C36 H36A 110.4
O1 C36 H36B 110.4
C35 C36 H36B 110.4
H36A C36 H36B 108.6
O2 C37 C38 106.3(3)
O2 C37 H37A 110.5
C38 C37 H37A 110.5
O2 C37 H37B 110.5
C38 C37 H37B 110.5
H37A C37 H37B 108.7
C39 C38 C37 108.1(4)
C39 C38 H38A 110.1
C37 C38 H38A 110.1
C39 C38 H38B 110.1
C37 C38 H38B 110.1
H38A C38 H38B 108.4
C38 C39 C40 106.4(4)
C38 C39 H39A 110.5
C40 C39 H39A 110.5
C38 C39 H39B 110.5
C40 C39 H39B 110.5
H39A C39 H39B 108.6
O2 C40 C39 106.2(3)
O2 C40 H40A 110.5
C39 C40 H40A 110.5
O2 C40 H40B 110.5
C39 C40 H40B 110.5
H40A C40 H40B 108.7

loop_
_geom_bond_atom_site_label_1
_geom_bond_atom_site_label_2
_geom_bond_distance
Y1 C1 2.398(3)
Y1 O2 2.413(2)
Y1 O1 2.427(3)
Y1 Cl2 2.5941(9)
Y1 Cl1 2.6286(9)
Y1 N2 2.680(3)
Y1 N1 2.688(3)
N1 C7 1.286(4)
N1 C9 1.441(4)
N2 C8 1.294(4)
N2 C21 1.451(4)
O1 C33 1.412(5)
O1 C36 1.433(4)
O2 C37 1.435(4)
O2 C40 1.457(4)
C1 C6 1.393(5)
C1 C2 1.405(4)
C2 C3 1.397(5)
C2 C7 1.446(5)
C3 C4 1.371(5)
C3 H3 0.9500
C4 C5 1.388(5)
C4 H4 0.9500
C5 C6 1.412(5)
C5 H5 0.9500
C6 C8 1.457(5)
C7 H7 0.9500
C8 H8 0.9500
C9 C14 1.400(5)
C9 C10 1.407(5)
C10 C11 1.383(5)
C10 C18 1.511(5)
C11 C12 1.368(5)
C11 H11 0.9500
C12 C13 1.380(5)
C12 H12 0.9500
C13 C14 1.382(5)
C13 H13 0.9500
C14 C15 1.523(5)
C15 C16 1.521(5)
C15 C17 1.521(6)
C15 H15 1.0000
C16 H16A 0.9800
C16 H16B 0.9800
C16 H16C 0.9800
C17 H17A 0.9800
C17 H17B 0.9800
C17 H17C 0.9800
C18 C19 1.540(6)
C18 C20 1.543(6)
C18 H18 1.0000
C19 H19A 0.9800
C19 H19B 0.9800
C19 H19C 0.9800
C20 H20A 0.9800
C20 H20B 0.9800
C20 H20C 0.9800
C21 C26 1.396(5)
C21 C22 1.405(5)
C22 C23 1.382(5)
C22 C27 1.501(5)
C23 C24 1.383(5)
C23 H23 0.9500
C24 C25 1.365(6)
C24 H24 0.9500
C25 C26 1.400(5)
C25 H25 0.9500
C26 C30 1.514(5)
C27 C29 1.530(5)
C27 C28 1.536(5)
C27 H27 1.0000
C28 H28A 0.9800
C28 H28B 0.9800
C28 H28C 0.9800
C29 H29A 0.9800
C29 H29B 0.9800
C29 H29C 0.9800
C30 C31 1.522(6)
C30 C32 1.527(5)
C30 H30 1.0000
C31 H31A 0.9800
C31 H31B 0.9800
C31 H31C 0.9800
C32 H32A 0.9800
C32 H32B 0.9800
C32 H32C 0.9800
C33 C34 1.453(6)
C33 H33A 0.9900
C33 H33B 0.9900
C34 C35 1.504(7)
C34 H34A 0.9900
C34 H34B 0.9900
C35 C36 1.449(6)
C35 H35A 0.9900
C35 H35B 0.9900
C36 H36A 0.9900
C36 H36B 0.9900
C37 C38 1.493(6)
C37 H37A 0.9900
C37 H37B 0.9900
C38 C39 1.440(6)
C38 H38A 0.9900
C38 H38B 0.9900
C39 C40 1.478(5)
C39 H39A 0.9900
C39 H39B 0.9900
C40 H40A 0.9900
C40 H40B 0.9900
